data_4064568
loop_
_publ_author_name
'Uhl, Werner'
'Claesener, Michael'
'Kovert, Dirk'
'Hepp, Alexander'
'W\"urthwein, Ernst-Ulrich'
'Ghavtadze, Nugzar'

_publ_section_title
;
 A Unique Chlorine--Methyl Exchange Reaction upon Treatment of
 Dichloroorganogallium Compounds, RGaCl2, with the Bulky Alkyllithium
 Derivative LiC(SiMe3)3
;
_journal_issue 11
_journal_name_full Organometallics
_journal_page_first 3075
_journal_paper_doi 10.1021/om200176y
_journal_volume 30
_journal_year 2011
_chemical_formula_sum 'C32 H48 Cl8 Ga4 Si4'
_chemical_formula_weight 1107.54
_chemical_name_systematic
; 
 ? 
;
_space_group_IT_number 14
_symmetry_cell_setting monoclinic
_symmetry_space_group_name_Hall '-P 2ybc'
_symmetry_space_group_name_H-M 'P 1 21/c 1'
_atom_sites_solution_hydrogens geom
_atom_sites_solution_primary direct
_atom_sites_solution_secondary difmap
_audit_creation_method SHELXL-97
_cell_angle_alpha 90.00
_cell_angle_beta 92.771(5)
_cell_angle_gamma 90.00
_cell_formula_units_Z 4
_cell_length_a 24.037(5)
_cell_length_b 10.269(2)
_cell_length_c 19.625(4)
_cell_measurement_reflns_used 5926
_cell_measurement_temperature 153(2)
_cell_measurement_theta_max 24.8285
_cell_measurement_theta_min 2.2375
_cell_volume 4838.5(17)
_computing_cell_refinement 'Bruker SAINT+'
_computing_data_collection 'Bruker SMART'
_computing_data_reduction 'Bruker SHELXTL'
_computing_molecular_graphics 'Bruker SHELXTL'
_computing_publication_material 'Bruker SHELXTL'
_computing_structure_refinement 'SHELXL-97 (Sheldrick, 1997)'
_computing_structure_solution 'SHELXS-97 (Sheldrick, 1990)'
_diffrn_ambient_temperature 153(2)
_diffrn_measured_fraction_theta_full 0.993
_diffrn_measured_fraction_theta_max 0.993
_diffrn_measurement_device_type 'CCD area detector'
_diffrn_measurement_method 'omega scans'
_diffrn_radiation_monochromator graphite
_diffrn_radiation_source 'rotating anode'
_diffrn_radiation_type MoK\a
_diffrn_radiation_wavelength 0.71073
_diffrn_reflns_av_R_equivalents 0.0000
_diffrn_reflns_av_sigmaI/netI 0.1299
_diffrn_reflns_limit_h_max 31
_diffrn_reflns_limit_h_min -31
_diffrn_reflns_limit_k_max 13
_diffrn_reflns_limit_k_min 0
_diffrn_reflns_limit_l_max 25
_diffrn_reflns_limit_l_min 0
_diffrn_reflns_number 11549
_diffrn_reflns_theta_full 27.95
_diffrn_reflns_theta_max 27.95
_diffrn_reflns_theta_min 1.70
_exptl_absorpt_coefficient_mu 2.766
_exptl_absorpt_correction_T_max 0.3384
_exptl_absorpt_correction_T_min 0.3384
_exptl_absorpt_correction_type empirical
_exptl_absorpt_process_details SADABS
_exptl_crystal_colour colorless
_exptl_crystal_density_diffrn 1.520
_exptl_crystal_density_method 'not measured'
_exptl_crystal_description block
_exptl_crystal_F_000 2224
_exptl_crystal_size_max 0.50
_exptl_crystal_size_mid 0.50
_exptl_crystal_size_min 0.50
_refine_diff_density_max 0.691
_refine_diff_density_min -0.567
_refine_diff_density_rms 0.128
_refine_ls_extinction_method none
_refine_ls_goodness_of_fit_ref 0.979
_refine_ls_hydrogen_treatment constr
_refine_ls_matrix_type full
_refine_ls_number_parameters 445
_refine_ls_number_reflns 11549
_refine_ls_number_restraints 0
_refine_ls_restrained_S_all 0.979
_refine_ls_R_factor_all 0.1478
_refine_ls_R_factor_gt 0.0707
_refine_ls_shift/su_max 0.001
_refine_ls_shift/su_mean 0.000
_refine_ls_structure_factor_coef Fsqd
_refine_ls_weighting_details 'calc w=1/[\s^2^(Fo^2^)+(0.0405P)^2^+0.0000P] where P=(Fo^2^+2Fc^2^)/3'
_refine_ls_weighting_scheme calc
_refine_ls_wR_factor_gt 0.1034
_refine_ls_wR_factor_ref 0.1197
_reflns_number_gt 6296
_reflns_number_total 11549
_reflns_threshold_expression >2sigma(I)
_cod_data_source_file om200176y_si_001.cif
_cod_data_source_block sad1
_cod_original_cell_volume 4838.7(16)
_cod_original_sg_symbol_H-M P2(1)/c
_cod_database_code 4064568

loop_
_symmetry_equiv_pos_as_xyz
'x, y, z'
'-x, y+1/2, -z+1/2'
'-x, -y, -z'
'x, -y-1/2, z-1/2'

loop_
_atom_site_label
_atom_site_type_symbol
_atom_site_fract_x
_atom_site_fract_y
_atom_site_fract_z
_atom_site_U_iso_or_equiv
_atom_site_adp_type
_atom_site_occupancy
_atom_site_symmetry_multiplicity
_atom_site_calc_flag
_atom_site_refinement_flags
Ga1 Ga 0.12193(3) 0.20554(6) 0.42545(3) 0.02469(16) Uani 1 1 d .
Cl1 Cl 0.03858(6) 0.14614(18) 0.44369(9) 0.0488(5) Uani 1 1 d .
Cl11 Cl 0.14328(7) 0.38063(14) 0.49695(7) 0.0369(4) Uani 1 1 d .
Si1 Si 0.20484(7) 0.04809(16) 0.32120(8) 0.0284(4) Uani 1 1 d .
C111 C 0.2674(3) 0.1435(6) 0.3031(3) 0.0498(19) Uani 1 1 d .
H11A H 0.2778 0.1266 0.2562 0.060 Uiso 1 1 calc R
H11B H 0.2982 0.1182 0.3350 0.060 Uiso 1 1 calc R
H11C H 0.2595 0.2365 0.3085 0.060 Uiso 1 1 calc R
C112 C 0.2208(3) -0.1302(5) 0.3210(3) 0.0356(16) Uani 1 1 d .
H11D H 0.1867 -0.1796 0.3281 0.043 Uiso 1 1 calc R
H11E H 0.2486 -0.1499 0.3578 0.043 Uiso 1 1 calc R
H11F H 0.2355 -0.1545 0.2771 0.043 Uiso 1 1 calc R
C113 C 0.1480(3) 0.0740(7) 0.2554(3) 0.066(2) Uani 1 1 d .
H11G H 0.1433 0.1675 0.2470 0.079 Uiso 1 1 calc R
H11H H 0.1133 0.0377 0.2714 0.079 Uiso 1 1 calc R
H11I H 0.1574 0.0306 0.2130 0.079 Uiso 1 1 calc R
C1 C 0.1842(2) 0.0958(5) 0.4094(3) 0.0222(12) Uani 1 1 d .
C11 C 0.2203(2) 0.0600(5) 0.4614(3) 0.0246(13) Uani 1 1 d .
H11 H 0.2534 0.0191 0.4477 0.030 Uiso 1 1 calc R
C12 C 0.2164(2) 0.0743(5) 0.5353(3) 0.0196(12) Uani 1 1 d .
C13 C 0.1667(2) 0.0746(5) 0.5679(3) 0.0245(13) Uani 1 1 d .
H13 H 0.1326 0.0701 0.5414 0.029 Uiso 1 1 calc R
C14 C 0.1656(2) 0.0813(5) 0.6379(3) 0.0268(14) Uani 1 1 d .
H14 H 0.1309 0.0812 0.6590 0.032 Uiso 1 1 calc R
Ga2 Ga 0.14493(3) 0.52210(6) 0.40351(3) 0.02890(17) Uani 1 1 d .
Cl2 Cl 0.22879(7) 0.51862(17) 0.37245(10) 0.0541(5) Uani 1 1 d .
Cl21 Cl 0.10841(7) 0.35090(14) 0.33392(7) 0.0377(4) Uani 1 1 d .
Si2 Si 0.02586(7) 0.65930(17) 0.34631(9) 0.0311(4) Uani 1 1 d .
C211 C 0.0502(3) 0.6514(6) 0.2580(3) 0.0431(17) Uani 1 1 d .
H21A H 0.0179 0.6508 0.2255 0.052 Uiso 1 1 calc R
H21B H 0.0719 0.5717 0.2525 0.052 Uiso 1 1 calc R
H21C H 0.0735 0.7274 0.2494 0.052 Uiso 1 1 calc R
C212 C -0.0213(3) 0.5206(7) 0.3647(4) 0.054(2) Uani 1 1 d .
H21D H -0.0280 0.5188 0.4135 0.065 Uiso 1 1 calc R
H21E H -0.0038 0.4386 0.3516 0.065 Uiso 1 1 calc R
H21F H -0.0567 0.5314 0.3386 0.065 Uiso 1 1 calc R
C213 C -0.0120(3) 0.8154(6) 0.3548(3) 0.051(2) Uani 1 1 d .
H21G H -0.0419 0.8211 0.3191 0.062 Uiso 1 1 calc R
H21H H 0.0139 0.8881 0.3501 0.062 Uiso 1 1 calc R
H21I H -0.0281 0.8193 0.3997 0.062 Uiso 1 1 calc R
C2 C 0.0872(2) 0.6545(5) 0.4094(3) 0.0251(13) Uani 1 1 d .
C21 C 0.0893(2) 0.7286(5) 0.4651(3) 0.0212(12) Uani 1 1 d .
H21 H 0.0581 0.7833 0.4716 0.025 Uiso 1 1 calc R
C22 C 0.1355(2) 0.7342(5) 0.5179(3) 0.0223(13) Uani 1 1 d .
C23 C 0.1253(2) 0.7363(5) 0.5872(3) 0.0244(13) Uani 1 1 d .
H23 H 0.0882 0.7351 0.6019 0.029 Uiso 1 1 calc R
C24 C 0.1698(2) 0.7401(5) 0.6342(3) 0.0284(14) Uani 1 1 d .
H24 H 0.1629 0.7380 0.6815 0.034 Uiso 1 1 calc R
Ga3 Ga 0.34587(3) 0.61128(6) 0.62486(3) 0.02538(16) Uani 1 1 d .
Cl3 Cl 0.34810(7) 0.66910(17) 0.72995(8) 0.0430(4) Uani 1 1 d .
Cl31 Cl 0.42116(6) 0.46809(14) 0.62711(8) 0.0342(4) Uani 1 1 d .
Si3 Si 0.40586(7) 0.77756(17) 0.50325(9) 0.0299(4) Uani 1 1 d .
C311 C 0.4481(3) 0.8682(9) 0.5692(4) 0.083(3) Uani 1 1 d .
H31A H 0.4600 0.8087 0.6061 0.100 Uiso 1 1 calc R
H31B H 0.4256 0.9384 0.5877 0.100 Uiso 1 1 calc R
H31C H 0.4809 0.9055 0.5488 0.100 Uiso 1 1 calc R
C312 C 0.3870(3) 0.8898(7) 0.4315(3) 0.052(2) Uani 1 1 d .
H31D H 0.4209 0.9273 0.4140 0.063 Uiso 1 1 calc R
H31E H 0.3633 0.9597 0.4477 0.063 Uiso 1 1 calc R
H31F H 0.3668 0.8414 0.3950 0.063 Uiso 1 1 calc R
C313 C 0.4450(3) 0.6395(7) 0.4715(4) 0.075(3) Uani 1 1 d .
H31G H 0.4206 0.5869 0.4410 0.090 Uiso 1 1 calc R
H31H H 0.4589 0.5860 0.5100 0.090 Uiso 1 1 calc R
H31I H 0.4765 0.6717 0.4464 0.090 Uiso 1 1 calc R
C3 C 0.3416(2) 0.7235(5) 0.5456(3) 0.0214(12) Uani 1 1 d .
C31 C 0.2919(2) 0.7617(5) 0.5197(3) 0.0214(12) Uani 1 1 d .
H31 H 0.2930 0.8071 0.4776 0.026 Uiso 1 1 calc R
C32 C 0.2351(2) 0.7454(5) 0.5452(3) 0.0211(12) Uani 1 1 d .
C33 C 0.1898(2) 0.7414(5) 0.4984(3) 0.0222(13) Uani 1 1 d .
H33 H 0.1965 0.7437 0.4511 0.027 Uiso 1 1 calc R
C34 C 0.2241(2) 0.7468(5) 0.6143(3) 0.0264(13) Uani 1 1 d .
H34 H 0.2539 0.7523 0.6477 0.032 Uiso 1 1 calc R
Ga4 Ga 0.36083(3) 0.29020(6) 0.60293(3) 0.02774(17) Uani 1 1 d .
Cl4 Cl 0.37538(8) 0.26170(18) 0.49728(9) 0.0572(5) Uani 1 1 d .
Cl41 Cl 0.28584(6) 0.43392(14) 0.60863(8) 0.0326(4) Uani 1 1 d .
Si4 Si 0.42569(7) 0.16179(17) 0.74068(9) 0.0342(4) Uani 1 1 d .
C411 C 0.4900(2) 0.1626(6) 0.6924(3) 0.0427(17) Uani 1 1 d .
H41A H 0.5224 0.1526 0.7241 0.051 Uiso 1 1 calc R
H41B H 0.4927 0.2452 0.6678 0.051 Uiso 1 1 calc R
H41C H 0.4888 0.0904 0.6597 0.051 Uiso 1 1 calc R
C412 C 0.4220(3) 0.0101(7) 0.7917(4) 0.072(3) Uani 1 1 d .
H41D H 0.4199 -0.0652 0.7610 0.086 Uiso 1 1 calc R
H41E H 0.3888 0.0124 0.8187 0.086 Uiso 1 1 calc R
H41F H 0.4553 0.0030 0.8222 0.086 Uiso 1 1 calc R
C413 C 0.4253(3) 0.3051(7) 0.7984(3) 0.055(2) Uani 1 1 d .
H41G H 0.3943 0.2972 0.8289 0.066 Uiso 1 1 calc R
H41H H 0.4207 0.3848 0.7712 0.066 Uiso 1 1 calc R
H41I H 0.4605 0.3089 0.8256 0.066 Uiso 1 1 calc R
C4 C 0.3629(2) 0.1679(5) 0.6783(3) 0.0247(13) Uani 1 1 d .
C41 C 0.3182(2) 0.0976(5) 0.6896(3) 0.0238(13) Uani 1 1 d .
H41 H 0.3198 0.0464 0.7299 0.029 Uiso 1 1 calc R
C42 C 0.2658(2) 0.0892(5) 0.6466(3) 0.0230(13) Uani 1 1 d .
C43 C 0.2657(2) 0.0815(5) 0.5762(3) 0.0216(12) Uani 1 1 d .
H43 H 0.3004 0.0811 0.5549 0.026 Uiso 1 1 calc R
C44 C 0.2148(2) 0.0881(5) 0.6777(3) 0.0266(13) Uani 1 1 d .
H44 H 0.2138 0.0919 0.7260 0.032 Uiso 1 1 calc R

loop_
_atom_site_aniso_label
_atom_site_aniso_U_11
_atom_site_aniso_U_22
_atom_site_aniso_U_33
_atom_site_aniso_U_23
_atom_site_aniso_U_13
_atom_site_aniso_U_12
Ga1 0.0241(4) 0.0245(3) 0.0252(4) -0.0015(3) -0.0015(3) 0.0045(3)
Cl1 0.0238(9) 0.0684(12) 0.0544(11) -0.0006(10) 0.0033(8) -0.0016(8)
Cl11 0.0592(11) 0.0264(8) 0.0240(8) -0.0048(6) -0.0092(7) 0.0083(8)
Si1 0.0342(10) 0.0319(9) 0.0190(9) 0.0000(7) -0.0002(7) 0.0067(8)
C111 0.072(5) 0.038(4) 0.043(4) 0.003(3) 0.030(4) -0.004(4)
C112 0.045(4) 0.033(4) 0.029(4) -0.002(3) 0.004(3) 0.010(3)
C113 0.086(6) 0.065(5) 0.044(5) -0.023(4) -0.023(4) 0.037(5)
C1 0.023(3) 0.018(3) 0.026(3) 0.000(2) -0.003(2) 0.002(2)
C11 0.029(3) 0.017(3) 0.028(3) -0.004(2) 0.005(3) 0.004(2)
C12 0.019(3) 0.018(3) 0.021(3) -0.003(2) -0.002(2) 0.003(2)
C13 0.024(3) 0.021(3) 0.027(3) 0.004(2) -0.007(3) 0.002(2)
C14 0.014(3) 0.037(4) 0.029(3) 0.006(3) 0.005(3) -0.006(3)
Ga2 0.0319(4) 0.0245(3) 0.0300(4) -0.0029(3) -0.0021(3) 0.0069(3)
Cl2 0.0414(11) 0.0534(11) 0.0682(13) -0.0161(10) 0.0119(9) 0.0100(9)
Cl21 0.0593(11) 0.0249(8) 0.0273(9) -0.0017(7) -0.0136(8) 0.0075(8)
Si2 0.0240(9) 0.0364(10) 0.0321(10) -0.0018(8) -0.0054(8) 0.0013(8)
C211 0.050(4) 0.047(4) 0.033(4) 0.003(3) 0.001(3) 0.010(4)
C212 0.035(4) 0.070(5) 0.056(5) 0.014(4) -0.015(4) -0.016(4)
C213 0.048(5) 0.063(5) 0.042(4) -0.008(4) -0.013(3) 0.029(4)
C2 0.024(3) 0.024(3) 0.027(3) -0.001(3) 0.003(3) -0.001(3)
C21 0.014(3) 0.022(3) 0.028(3) 0.003(2) 0.004(2) 0.000(2)
C22 0.025(3) 0.013(3) 0.029(3) -0.003(2) 0.003(3) 0.003(2)
C23 0.018(3) 0.024(3) 0.032(3) -0.001(3) 0.007(3) 0.001(2)
C24 0.033(4) 0.027(3) 0.026(3) 0.006(3) 0.005(3) 0.000(3)
Ga3 0.0225(4) 0.0277(4) 0.0257(4) 0.0040(3) -0.0010(3) 0.0000(3)
Cl3 0.0424(10) 0.0612(11) 0.0251(8) 0.0008(8) -0.0027(7) 0.0014(9)
Cl31 0.0204(8) 0.0287(8) 0.0531(10) 0.0072(7) -0.0014(7) 0.0002(6)
Si3 0.0200(9) 0.0395(10) 0.0305(10) 0.0057(8) 0.0053(7) 0.0014(8)
C311 0.040(5) 0.140(8) 0.069(6) 0.000(6) -0.005(4) -0.057(5)
C312 0.032(4) 0.068(5) 0.058(5) 0.026(4) 0.017(3) 0.007(4)
C313 0.079(6) 0.060(5) 0.092(6) 0.027(5) 0.061(5) 0.035(5)
C3 0.028(3) 0.017(3) 0.019(3) 0.000(2) 0.005(2) -0.003(2)
C31 0.024(3) 0.022(3) 0.019(3) -0.001(2) 0.004(2) -0.002(2)
C32 0.017(3) 0.017(3) 0.029(3) -0.004(2) 0.001(2) 0.005(2)
C33 0.028(3) 0.016(3) 0.022(3) 0.001(2) 0.002(3) 0.003(2)
C34 0.019(3) 0.029(3) 0.030(3) 0.000(3) -0.002(3) 0.004(3)
Ga4 0.0281(4) 0.0275(4) 0.0275(4) 0.0028(3) -0.0001(3) 0.0005(3)
Cl4 0.0734(14) 0.0632(12) 0.0362(10) -0.0024(9) 0.0157(9) -0.0141(10)
Cl41 0.0214(8) 0.0277(8) 0.0483(10) 0.0086(7) -0.0036(7) -0.0021(6)
Si4 0.0259(10) 0.0385(10) 0.0371(11) 0.0045(9) -0.0095(8) -0.0020(8)
C411 0.032(4) 0.044(4) 0.052(4) 0.000(3) -0.004(3) 0.007(3)
C412 0.041(5) 0.080(6) 0.091(6) 0.046(5) -0.037(4) -0.017(4)
C413 0.042(4) 0.084(6) 0.039(4) -0.021(4) -0.016(3) -0.002(4)
C4 0.027(3) 0.022(3) 0.025(3) 0.002(2) -0.005(3) 0.000(3)
C41 0.031(3) 0.023(3) 0.017(3) 0.000(2) 0.000(3) 0.007(3)
C42 0.021(3) 0.024(3) 0.024(3) 0.004(2) 0.001(2) 0.001(2)
C43 0.024(3) 0.021(3) 0.020(3) -0.004(2) 0.006(2) 0.000(2)
C44 0.031(3) 0.033(3) 0.015(3) 0.001(3) -0.003(3) -0.001(3)

loop_
_atom_type_symbol
_atom_type_description
_atom_type_scat_dispersion_real
_atom_type_scat_dispersion_imag
_atom_type_scat_source
C C 0.0033 0.0016 'International Tables Vol C Tables 4.2.6.8 and 6.1.1.4'
H H 0.0000 0.0000 'International Tables Vol C Tables 4.2.6.8 and 6.1.1.4'
Si Si 0.0817 0.0704 'International Tables Vol C Tables 4.2.6.8 and 6.1.1.4'
Cl Cl 0.1484 0.1585 'International Tables Vol C Tables 4.2.6.8 and 6.1.1.4'
Ga Ga 0.2307 1.6083 'International Tables Vol C Tables 4.2.6.8 and 6.1.1.4'

loop_
_geom_angle_atom_site_label_1
_geom_angle_atom_site_label_2
_geom_angle_atom_site_label_3
_geom_angle
C1 Ga1 Cl1 127.32(17)
C1 Ga1 Cl11 113.82(16)
Cl1 Ga1 Cl11 107.50(7)
C1 Ga1 Cl21 109.22(17)
Cl1 Ga1 Cl21 102.31(7)
Cl11 Ga1 Cl21 89.34(6)
Ga1 Cl11 Ga2 91.07(6)
C111 Si1 C113 111.7(4)
C111 Si1 C112 110.5(3)
C113 Si1 C112 106.5(3)
C111 Si1 C1 106.9(3)
C113 Si1 C1 112.6(3)
C112 Si1 C1 108.6(3)
Si1 C111 H11A 109.5
Si1 C111 H11B 109.5
H11A C111 H11B 109.5
Si1 C111 H11C 109.5
H11A C111 H11C 109.5
H11B C111 H11C 109.5
Si1 C112 H11D 109.5
Si1 C112 H11E 109.5
H11D C112 H11E 109.5
Si1 C112 H11F 109.5
H11D C112 H11F 109.5
H11E C112 H11F 109.5
Si1 C113 H11G 109.5
Si1 C113 H11H 109.5
H11G C113 H11H 109.5
Si1 C113 H11I 109.5
H11G C113 H11I 109.5
H11H C113 H11I 109.5
C11 C1 Si1 115.7(4)
C11 C1 Ga1 120.8(4)
Si1 C1 Ga1 123.1(3)
C1 C11 C12 130.5(5)
C1 C11 H11 114.8
C12 C11 H11 114.8
C13 C12 C43 117.5(5)
C13 C12 C11 123.8(5)
C43 C12 C11 118.7(5)
C14 C13 C12 121.4(5)
C14 C13 H13 119.3
C12 C13 H13 119.3
C13 C14 C44 120.5(5)
C13 C14 H14 119.8
C44 C14 H14 119.8
C2 Ga2 Cl2 135.51(17)
C2 Ga2 Cl11 110.31(17)
Cl2 Ga2 Cl11 105.39(7)
C2 Ga2 Cl21 107.84(17)
Cl2 Ga2 Cl21 98.73(7)
Cl11 Ga2 Cl21 88.35(6)
Ga1 Cl21 Ga2 89.83(5)
C213 Si2 C211 107.4(3)
C213 Si2 C212 109.7(3)
C211 Si2 C212 111.6(3)
C213 Si2 C2 109.7(3)
C211 Si2 C2 110.0(3)
C212 Si2 C2 108.5(3)
Si2 C211 H21A 109.5
Si2 C211 H21B 109.5
H21A C211 H21B 109.5
Si2 C211 H21C 109.5
H21A C211 H21C 109.5
H21B C211 H21C 109.5
Si2 C212 H21D 109.5
Si2 C212 H21E 109.5
H21D C212 H21E 109.5
Si2 C212 H21F 109.5
H21D C212 H21F 109.5
H21E C212 H21F 109.5
Si2 C213 H21G 109.5
Si2 C213 H21H 109.5
H21G C213 H21H 109.5
Si2 C213 H21I 109.5
H21G C213 H21I 109.5
H21H C213 H21I 109.5
C21 C2 Si2 121.6(4)
C21 C2 Ga2 116.6(4)
Si2 C2 Ga2 121.2(3)
C2 C21 C22 126.4(5)
C2 C21 H21 116.8
C22 C21 H21 116.8
C33 C22 C23 118.9(5)
C33 C22 C21 119.7(5)
C23 C22 C21 121.4(5)
C24 C23 C22 119.0(5)
C24 C23 H23 120.5
C22 C23 H23 120.5
C23 C24 C34 121.7(5)
C23 C24 H24 119.2
C34 C24 H24 119.2
C3 Ga3 Cl3 127.34(16)
C3 Ga3 Cl31 113.68(17)
Cl3 Ga3 Cl31 99.97(6)
C3 Ga3 Cl41 110.27(16)
Cl3 Ga3 Cl41 109.49(7)
Cl31 Ga3 Cl41 89.12(6)
Ga3 Cl31 Ga4 90.88(6)
C313 Si3 C311 110.7(4)
C313 Si3 C312 109.5(3)
C311 Si3 C312 108.8(4)
C313 Si3 C3 111.8(3)
C311 Si3 C3 105.9(3)
C312 Si3 C3 110.1(3)
Si3 C311 H31A 109.5
Si3 C311 H31B 109.5
H31A C311 H31B 109.5
Si3 C311 H31C 109.5
H31A C311 H31C 109.5
H31B C311 H31C 109.5
Si3 C312 H31D 109.5
Si3 C312 H31E 109.5
H31D C312 H31E 109.5
Si3 C312 H31F 109.5
H31D C312 H31F 109.5
H31E C312 H31F 109.5
Si3 C313 H31G 109.5
Si3 C313 H31H 109.5
H31G C313 H31H 109.5
Si3 C313 H31I 109.5
H31G C313 H31I 109.5
H31H C313 H31I 109.5
C31 C3 Si3 119.1(4)
C31 C3 Ga3 119.5(4)
Si3 C3 Ga3 121.4(3)
C3 C31 C32 131.2(5)
C3 C31 H31 114.4
C32 C31 H31 114.4
C33 C32 C34 117.6(5)
C33 C32 C31 119.0(5)
C34 C32 C31 123.2(5)
C22 C33 C32 122.7(5)
C22 C33 H33 118.6
C32 C33 H33 118.6
C24 C34 C32 120.0(5)
C24 C34 H34 120.0
C32 C34 H34 120.0
C4 Ga4 Cl4 130.64(17)
C4 Ga4 Cl41 111.36(17)
Cl4 Ga4 Cl41 107.19(7)
C4 Ga4 Cl31 110.71(16)
Cl4 Ga4 Cl31 99.94(7)
Cl41 Ga4 Cl31 88.26(6)
Ga3 Cl41 Ga4 91.49(6)
C411 Si4 C412 110.0(3)
C411 Si4 C413 109.8(3)
C412 Si4 C413 109.5(4)
C411 Si4 C4 109.1(3)
C412 Si4 C4 108.6(3)
C413 Si4 C4 109.8(3)
Si4 C411 H41A 109.5
Si4 C411 H41B 109.5
H41A C411 H41B 109.5
Si4 C411 H41C 109.5
H41A C411 H41C 109.5
H41B C411 H41C 109.5
Si4 C412 H41D 109.5
Si4 C412 H41E 109.5
H41D C412 H41E 109.5
Si4 C412 H41F 109.5
H41D C412 H41F 109.5
H41E C412 H41F 109.5
Si4 C413 H41G 109.5
Si4 C413 H41H 109.5
H41G C413 H41H 109.5
Si4 C413 H41I 109.5
H41G C413 H41I 109.5
H41H C413 H41I 109.5
C41 C4 Si4 120.1(4)
C41 C4 Ga4 119.3(4)
Si4 C4 Ga4 120.3(3)
C4 C41 C42 127.6(5)
C4 C41 H41 116.2
C42 C41 H41 116.2
C43 C42 C44 118.6(5)
C43 C42 C41 122.0(5)
C44 C42 C41 119.4(5)
C42 C43 C12 122.3(5)
C42 C43 H43 118.8
C12 C43 H43 118.8
C14 C44 C42 119.8(5)
C14 C44 H44 120.1
C42 C44 H44 120.1

loop_
_geom_bond_atom_site_label_1
_geom_bond_atom_site_label_2
_geom_bond_distance
Ga1 C1 1.913(5)
Ga1 Cl1 2.1410(17)
Ga1 Cl11 2.3229(15)
Ga1 Cl21 2.3461(16)
Cl11 Ga2 2.3414(16)
Si1 C111 1.844(6)
Si1 C113 1.853(6)
Si1 C112 1.871(6)
Si1 C1 1.887(5)
C111 H11A 0.9800
C111 H11B 0.9800
C111 H11C 0.9800
C112 H11D 0.9800
C112 H11E 0.9800
C112 H11F 0.9800
C113 H11G 0.9800
C113 H11H 0.9800
C113 H11I 0.9800
C1 C11 1.358(7)
C11 C12 1.464(7)
C11 H11 0.9500
C12 C13 1.382(7)
C12 C43 1.401(7)
C13 C14 1.377(7)
C13 H13 0.9500
C14 C44 1.389(7)
C14 H14 0.9500
Ga2 C2 1.951(5)
Ga2 Cl2 2.1341(19)
Ga2 Cl21 2.3687(16)
Si2 C213 1.855(6)
Si2 C211 1.857(6)
Si2 C212 1.866(6)
Si2 C2 1.879(6)
C211 H21A 0.9800
C211 H21B 0.9800
C211 H21C 0.9800
C212 H21D 0.9800
C212 H21E 0.9800
C212 H21F 0.9800
C213 H21G 0.9800
C213 H21H 0.9800
C213 H21I 0.9800
C2 C21 1.331(7)
C21 C22 1.483(7)
C21 H21 0.9500
C22 C33 1.379(7)
C22 C23 1.395(7)
C23 C24 1.379(7)
C23 H23 0.9500
C24 C34 1.382(7)
C24 H24 0.9500
Ga3 C3 1.935(5)
Ga3 Cl3 2.1442(17)
Ga3 Cl31 2.3307(16)
Ga3 Cl41 2.3360(16)
Cl31 Ga4 2.3662(16)
Si3 C313 1.828(7)
Si3 C311 1.857(7)
Si3 C312 1.858(6)
Si3 C3 1.873(6)
C311 H31A 0.9800
C311 H31B 0.9800
C311 H31C 0.9800
C312 H31D 0.9800
C312 H31E 0.9800
C312 H31F 0.9800
C313 H31G 0.9800
C313 H31H 0.9800
C313 H31I 0.9800
C3 C31 1.335(7)
C31 C32 1.487(7)
C31 H31 0.9500
C32 C33 1.390(7)
C32 C34 1.395(7)
C33 H33 0.9500
C34 H34 0.9500
Ga4 C4 1.939(5)
Ga4 Cl4 2.1395(19)
Ga4 Cl41 2.3366(16)
Si4 C411 1.851(6)
Si4 C412 1.856(7)
Si4 C413 1.858(6)
Si4 C4 1.897(5)
C411 H41A 0.9800
C411 H41B 0.9800
C411 H41C 0.9800
C412 H41D 0.9800
C412 H41E 0.9800
C412 H41F 0.9800
C413 H41G 0.9800
C413 H41H 0.9800
C413 H41I 0.9800
C4 C41 1.322(7)
C41 C42 1.485(7)
C41 H41 0.9500
C42 C43 1.383(7)
C42 C44 1.395(7)
C43 H43 0.9500
C44 H44 0.9500

loop_
_geom_torsion_atom_site_label_1
_geom_torsion_atom_site_label_2
_geom_torsion_atom_site_label_3
_geom_torsion_atom_site_label_4
_geom_torsion
C1 Ga1 Cl11 Ga2 101.71(18)
Cl1 Ga1 Cl11 Ga2 -111.76(7)
Cl21 Ga1 Cl11 Ga2 -9.06(6)
C111 Si1 C1 C11 -67.2(5)
C113 Si1 C1 C11 169.7(4)
C112 Si1 C1 C11 52.1(5)
C111 Si1 C1 Ga1 105.4(4)
C113 Si1 C1 Ga1 -17.7(5)
C112 Si1 C1 Ga1 -135.4(3)
Cl1 Ga1 C1 C11 -94.6(4)
Cl11 Ga1 C1 C11 43.9(5)
Cl21 Ga1 C1 C11 142.0(4)
Cl1 Ga1 C1 Si1 93.2(3)
Cl11 Ga1 C1 Si1 -128.2(3)
Cl21 Ga1 C1 Si1 -30.2(3)
Si1 C1 C11 C12 -176.4(4)
Ga1 C1 C11 C12 10.9(8)
C1 C11 C12 C13 30.0(9)
C1 C11 C12 C43 -153.4(6)
C43 C12 C13 C14 -0.2(8)
C11 C12 C13 C14 176.4(5)
C12 C13 C14 C44 0.1(8)
Ga1 Cl11 Ga2 C2 117.41(18)
Ga1 Cl11 Ga2 Cl2 -89.62(7)
Ga1 Cl11 Ga2 Cl21 8.98(6)
C1 Ga1 Cl21 Ga2 -106.11(17)
Cl1 Ga1 Cl21 Ga2 116.73(7)
Cl11 Ga1 Cl21 Ga2 8.96(6)
C2 Ga2 Cl21 Ga1 -119.72(17)
Cl2 Ga2 Cl21 Ga1 96.43(7)
Cl11 Ga2 Cl21 Ga1 -8.89(6)
C213 Si2 C2 C21 21.9(6)
C211 Si2 C2 C21 139.8(5)
C212 Si2 C2 C21 -97.9(5)
C213 Si2 C2 Ga2 -167.7(3)
C211 Si2 C2 Ga2 -49.8(4)
C212 Si2 C2 Ga2 72.5(4)
Cl2 Ga2 C2 C21 -83.2(5)
Cl11 Ga2 C2 C21 58.1(5)
Cl21 Ga2 C2 C21 153.1(4)
Cl2 Ga2 C2 Si2 106.0(3)
Cl11 Ga2 C2 Si2 -112.7(3)
Cl21 Ga2 C2 Si2 -17.8(3)
Si2 C2 C21 C22 -179.3(4)
Ga2 C2 C21 C22 9.8(7)
C2 C21 C22 C33 45.4(8)
C2 C21 C22 C23 -136.6(6)
C33 C22 C23 C24 -2.7(8)
C21 C22 C23 C24 179.3(5)
C22 C23 C24 C34 2.5(8)
C3 Ga3 Cl31 Ga4 -108.08(17)
Cl3 Ga3 Cl31 Ga4 113.37(6)
Cl41 Ga3 Cl31 Ga4 3.73(6)
C313 Si3 C3 C31 -118.2(5)
C311 Si3 C3 C31 121.1(5)
C312 Si3 C3 C31 3.6(5)
C313 Si3 C3 Ga3 60.7(4)
C311 Si3 C3 Ga3 -60.0(4)
C312 Si3 C3 Ga3 -177.5(3)
Cl3 Ga3 C3 C31 -87.2(4)
Cl31 Ga3 C3 C31 147.9(4)
Cl41 Ga3 C3 C31 49.6(5)
Cl3 Ga3 C3 Si3 93.9(3)
Cl31 Ga3 C3 Si3 -31.0(3)
Cl41 Ga3 C3 Si3 -129.3(3)
Si3 C3 C31 C32 -173.4(4)
Ga3 C3 C31 C32 7.7(8)
C3 C31 C32 C33 -152.1(6)
C3 C31 C32 C34 34.4(9)
C23 C22 C33 C32 2.7(8)
C21 C22 C33 C32 -179.3(5)
C34 C32 C33 C22 -2.3(8)
C31 C32 C33 C22 -176.2(5)
C23 C24 C34 C32 -2.2(8)
C33 C32 C34 C24 2.0(8)
C31 C32 C34 C24 175.6(5)
Ga3 Cl31 Ga4 C4 -115.94(18)
Ga3 Cl31 Ga4 Cl4 103.41(7)
Ga3 Cl31 Ga4 Cl41 -3.73(6)
C3 Ga3 Cl41 Ga4 111.22(18)
Cl3 Ga3 Cl41 Ga4 -104.05(7)
Cl31 Ga3 Cl41 Ga4 -3.78(6)
C4 Ga4 Cl41 Ga3 115.32(17)
Cl4 Ga4 Cl41 Ga3 -96.15(7)
Cl31 Ga4 Cl41 Ga3 3.72(6)
C411 Si4 C4 C41 140.3(5)
C412 Si4 C4 C41 20.4(6)
C413 Si4 C4 C41 -99.4(5)
C411 Si4 C4 Ga4 -46.0(4)
C412 Si4 C4 Ga4 -165.9(4)
C413 Si4 C4 Ga4 74.3(4)
Cl4 Ga4 C4 C41 -84.8(5)
Cl41 Ga4 C4 C41 54.1(5)
Cl31 Ga4 C4 C41 150.6(4)
Cl4 Ga4 C4 Si4 101.4(3)
Cl41 Ga4 C4 Si4 -119.6(3)
Cl31 Ga4 C4 Si4 -23.2(4)
Si4 C4 C41 C42 -179.5(4)
Ga4 C4 C41 C42 6.8(8)
C4 C41 C42 C43 42.1(8)
C4 C41 C42 C44 -138.4(6)
C44 C42 C43 C12 0.8(8)
C41 C42 C43 C12 -179.7(5)
C13 C12 C43 C42 -0.2(8)
C11 C12 C43 C42 -177.0(5)
C13 C14 C44 C42 0.5(8)
C43 C42 C44 C14 -0.9(8)
C41 C42 C44 C14 179.5(5)
